data_7245952
loop_
_publ_author_name
'Renier, Olivier'
'Bousrez, Guillaume'
'Smetana, Volodymyr'
'Mudring, Anja-Verena'
'Rogers, Robin D.'

_publ_section_title
;
 Investigation of the role of hydrogen bonding in ionic liquid-like salts
 with both N- and S-soft donors
;
_journal_issue 4
_journal_name_full CrystEngComm
_journal_page_first 530
_journal_page_last 540
_journal_paper_doi 10.1039/D2CE00961G
_journal_volume 25
_journal_year 2023
_chemical_formula_moiety 'C7 H5 N4 S, C8 H20 N'
_chemical_formula_sum 'C15 H25 N5 S'
_chemical_formula_weight 307.46
_space_group_crystal_system orthorhombic
_space_group_IT_number 61
_space_group_name_Hall '-P 2ac 2ab'
_space_group_name_H-M_alt 'P b c a'
_atom_sites_solution_hydrogens geom
_audit_creation_date 2021-05-17
_audit_creation_method
;
Olex2 1.3
(compiled 2020.11.12 svn.r5f609507 for OlexSys, GUI svn.r6272)
;
_audit_update_record
;
2021-05-17 deposited with the CCDC.	2022-10-05 downloaded from the CCDC.
;
_cell_angle_alpha 90
_cell_angle_beta 90
_cell_angle_gamma 90
_cell_formula_units_Z 8
_cell_length_a 9.1606(16)
_cell_length_b 17.221(3)
_cell_length_c 21.778(4)
_cell_measurement_reflns_used 4741
_cell_measurement_temperature 100
_cell_measurement_theta_max 44.489
_cell_measurement_theta_min 4.060
_cell_volume 3435.6(11)
_computing_cell_refinement 'SAINT V8.38A (Bruker, 2018)'
_computing_data_reduction 'SAINT V8.38A (Bruker, 2018)'
_computing_molecular_graphics 'Olex2 1.3 (Dolomanov et al., 2009)'
_computing_publication_material 'Olex2 1.3 (Dolomanov et al., 2009)'
_computing_structure_refinement 'ShelXL (Sheldrick, 2015)'
_computing_structure_solution 'SHELXT 2014/5 (Sheldrick, 2014)'
_diffrn_ambient_temperature 100
_diffrn_measured_fraction_theta_full 0.993
_diffrn_measured_fraction_theta_max 0.993
_diffrn_measurement_device_type 'Bruker APEX-II CCD'
_diffrn_measurement_method '\f and \w scans'
_diffrn_radiation_type CuK\a
_diffrn_radiation_wavelength 1.54178
_diffrn_reflns_av_R_equivalents 0.0631
_diffrn_reflns_av_unetI/netI 0.0498
_diffrn_reflns_Laue_measured_fraction_full 0.993
_diffrn_reflns_Laue_measured_fraction_max 0.993
_diffrn_reflns_limit_h_max 8
_diffrn_reflns_limit_h_min -8
_diffrn_reflns_limit_k_max 15
_diffrn_reflns_limit_k_min -10
_diffrn_reflns_limit_l_max 19
_diffrn_reflns_limit_l_min -19
_diffrn_reflns_number 6816
_diffrn_reflns_point_group_measured_fraction_full 0.993
_diffrn_reflns_point_group_measured_fraction_max 0.993
_diffrn_reflns_theta_full 44.557
_diffrn_reflns_theta_max 44.557
_diffrn_reflns_theta_min 4.060
_diffrn_source_current 1.0
_diffrn_source_power 0.05
_diffrn_source_voltage 50.0
_diffrn_standards_number 0
_exptl_absorpt_coefficient_mu 1.677
_exptl_absorpt_correction_T_max 0.7488
_exptl_absorpt_correction_T_min 0.5660
_exptl_absorpt_correction_type multi-scan
_exptl_absorpt_process_details
'SADABS-2016/2 (Bruker,2016/2) was used for absorption correction. wR2(int) was 0.1275 before and 0.0987 after correction. The Ratio of minimum to maximum transmission is 0.7559. The \l/2 correction factor is Not present.'
_exptl_crystal_colour 'clear yellow'
_exptl_crystal_colour_lustre clear
_exptl_crystal_colour_primary yellow
_exptl_crystal_density_diffrn 1.189
_exptl_crystal_description block
_exptl_crystal_F_000 1328
_exptl_crystal_size_max 0.5
_exptl_crystal_size_mid 0.4
_exptl_crystal_size_min 0.3
_refine_diff_density_max 0.441
_refine_diff_density_min -0.539
_refine_diff_density_rms 0.075
_refine_ls_extinction_coef 0.0034(4)
_refine_ls_extinction_expression Fc^*^=kFc[1+0.001xFc^2^\l^3^/sin(2\q)]^-1/4^
_refine_ls_extinction_method 'SHELXL-2016/6 (Sheldrick 2016)'
_refine_ls_goodness_of_fit_ref 1.053
_refine_ls_hydrogen_treatment mixed
_refine_ls_matrix_type full
_refine_ls_number_parameters 196
_refine_ls_number_reflns 1349
_refine_ls_number_restraints 0
_refine_ls_restrained_S_all 1.053
_refine_ls_R_factor_all 0.0644
_refine_ls_R_factor_gt 0.0584
_refine_ls_shift/su_max 0.001
_refine_ls_shift/su_mean 0.000
_refine_ls_structure_factor_coef Fsqd
_refine_ls_weighting_details 'w=1/[\s^2^(Fo^2^)+(0.0920P)^2^+7.3674P] where P=(Fo^2^+2Fc^2^)/3'
_refine_ls_weighting_scheme calc
_refine_ls_wR_factor_gt 0.1515
_refine_ls_wR_factor_ref 0.1574
_reflns_Friedel_coverage 0.000
_reflns_number_gt 1210
_reflns_number_total 1349
_reflns_threshold_expression 'I > 2\s(I)'
_cod_data_source_file d2ce00961g2.cif
_cod_data_source_block 4_DBAHPhTzS
_cod_depositor_comments 'Adding full bibliography for 7245951--7245955.cif.'
_cod_original_cell_volume 3435.6(10)
_cod_database_code 7245952
_shelx_shelxl_version_number 2016/6
_shelx_space_group_comment
;
The symmetry employed for this shelxl refinement is uniquely defined
by the following loop, which should always be used as a source of
symmetry information in preference to the above space-group names.
They are only intended as comments.
;
_shelx_estimated_absorpt_t_max 0.633
_shelx_estimated_absorpt_t_min 0.488
_olex2_refinement_description
;
1. Fixed Uiso
 At 1.2 times of:
  All C(H) groups, All C(H,H) groups, All N(H,H) groups
 At 1.5 times of:
  All C(H,H,H) groups
2.a Ternary CH refined with riding coordinates:
 C11(H11), C10(H10)
2.b Secondary CH2 refined with riding coordinates:
 N1(H1A,H1B), C8(H8A,H8B), C9(H9A,H9B)
2.c Aromatic/amide H refined with riding coordinates:
 C6(H6), C5(H5), C2(H2), C3(H3), C4(H4)
2.d Idealised Me refined as rotating group:
 C13(H13A,H13B,H13C), C15(H15A,H15B,H15C), C14(H14A,H14B,H14C), C12(H12A,H12B,
 H12C)
;
_olex2_submission_special_instructions 'No special instructions were received'

loop_
_space_group_symop_operation_xyz
'x, y, z'
'x+1/2, -y+1/2, -z'
'-x, y+1/2, -z+1/2'
'-x+1/2, -y, z+1/2'
'-x, -y, -z'
'-x-1/2, y-1/2, z'
'x, -y-1/2, z-1/2'
'x-1/2, y, -z-1/2'

loop_
_atom_site_label
_atom_site_type_symbol
_atom_site_fract_x
_atom_site_fract_y
_atom_site_fract_z
_atom_site_U_iso_or_equiv
_atom_site_adp_type
_atom_site_occupancy
_atom_site_site_symmetry_order
_atom_site_calc_flag
_atom_site_refinement_flags_posn
_atom_site_refinement_flags_adp
_atom_site_refinement_flags_occupancy
_atom_site_disorder_assembly
_atom_site_disorder_group
S1 S 0.42552(13) 0.73579(7) 0.32769(5) 0.0247(7) Uani 1 1 d . . . . .
N5 N 0.4904(4) 0.6393(2) 0.42428(18) 0.0191(12) Uani 1 1 d . . . . .
N1 N 0.9591(4) 0.6919(2) 0.31895(16) 0.0207(12) Uani 1 1 d . . . . .
H1A H 0.861699 0.683535 0.323921 0.025 Uiso 1 1 calc R . . . .
H1B H 0.975915 0.700391 0.278317 0.025 Uiso 1 1 calc R . . . .
N2 N 0.6740(5) 0.6602(2) 0.36495(18) 0.0258(12) Uani 1 1 d . . . . .
N4 N 0.6063(5) 0.5992(2) 0.44841(19) 0.0278(12) Uani 1 1 d . . . . .
N3 N 0.7148(5) 0.6125(2) 0.4125(2) 0.0294(13) Uani 1 1 d . . . . .
C1 C 0.3526(6) 0.6359(3) 0.4557(2) 0.0175(13) Uani 1 1 d . . . . .
C7 C 0.5331(6) 0.6776(3) 0.3722(2) 0.0208(13) Uani 1 1 d . . . . .
C6 C 0.2768(5) 0.7035(3) 0.4681(2) 0.0193(13) Uani 1 1 d . . . . .
H6 H 0.312928 0.752083 0.454238 0.023 Uiso 1 1 calc R . . . .
C5 C 0.1479(6) 0.6996(3) 0.5010(2) 0.0230(14) Uani 1 1 d . . . . .
H5 H 0.094557 0.745725 0.509294 0.028 Uiso 1 1 calc R . . . .
C8 C 1.0409(5) 0.6215(3) 0.3389(2) 0.0242(14) Uani 1 1 d . . . . .
H8A H 1.033586 0.617274 0.384173 0.029 Uiso 1 1 calc R . . . .
H8B H 1.145286 0.628807 0.328659 0.029 Uiso 1 1 calc R . . . .
C2 C 0.3024(6) 0.5648(3) 0.4766(2) 0.0211(14) Uani 1 1 d . . . . .
H2 H 0.355739 0.518717 0.468249 0.025 Uiso 1 1 calc R . . . .
C9 C 1.0026(6) 0.7623(3) 0.3545(2) 0.0304(15) Uani 1 1 d . . . . .
H9A H 1.110392 0.763049 0.357774 0.036 Uiso 1 1 calc R . . . .
H9B H 0.963145 0.757399 0.396660 0.036 Uiso 1 1 calc R . . . .
C3 C 0.1741(6) 0.5615(3) 0.5097(2) 0.0257(14) Uani 1 1 d . . . . .
H3 H 0.138788 0.513032 0.524193 0.031 Uiso 1 1 calc R . . . .
C4 C 0.0966(5) 0.6292(3) 0.5218(2) 0.0276(15) Uani 1 1 d . . . . .
H4 H 0.008047 0.626825 0.544435 0.033 Uiso 1 1 calc R . . . .
C13 C 0.7922(5) 0.8438(3) 0.3153(3) 0.0352(16) Uani 1 1 d . . . . .
H13A H 0.769398 0.895186 0.298570 0.053 Uiso 1 1 calc GR . . . .
H13B H 0.736936 0.835587 0.353273 0.053 Uiso 1 1 calc GR . . . .
H13C H 0.765469 0.803819 0.285266 0.053 Uiso 1 1 calc GR . . . .
C15 C 1.0031(6) 0.9020(3) 0.3738(3) 0.0495(17) Uani 1 1 d . . . . .
H15A H 1.108893 0.898518 0.379884 0.074 Uiso 1 1 calc GR . . . .
H15B H 0.953375 0.894841 0.413234 0.074 Uiso 1 1 calc GR . . . .
H15C H 0.978490 0.953178 0.357017 0.074 Uiso 1 1 calc GR . . . .
C11 C 0.9538(6) 0.8387(3) 0.3288(2) 0.0335(15) Uani 1 1 d . . . . .
H11 H 1.007200 0.847038 0.289272 0.040 Uiso 1 1 calc R . . . .
C14 C 1.0814(7) 0.4801(3) 0.3380(3) 0.0543(19) Uani 1 1 d . . . . .
H14A H 1.182529 0.484790 0.323794 0.081 Uiso 1 1 calc GR . . . .
H14B H 1.041010 0.430311 0.324438 0.081 Uiso 1 1 calc GR . . . .
H14C H 1.078935 0.482798 0.382944 0.081 Uiso 1 1 calc GR . . . .
C12 C 0.9520(13) 0.5389(4) 0.2512(5) 0.120(4) Uani 1 1 d . . . . .
H12A H 0.875215 0.576520 0.241470 0.144 Uiso 1 1 calc GR . . . .
H12B H 0.915730 0.486173 0.243775 0.144 Uiso 1 1 calc GR . . . .
H12C H 1.037261 0.548624 0.225125 0.48(18) Uiso 1 1 calc GR . . . .
C10 C 0.9908(9) 0.5462(4) 0.3113(3) 0.079(3) Uani 1 1 d . . . . .
H10 H 0.895002 0.538371 0.332450 0.095 Uiso 1 1 calc R . . . .

loop_
_atom_site_aniso_label
_atom_site_aniso_U_11
_atom_site_aniso_U_22
_atom_site_aniso_U_33
_atom_site_aniso_U_23
_atom_site_aniso_U_13
_atom_site_aniso_U_12
S1 0.0246(10) 0.0286(10) 0.0209(10) 0.0027(6) -0.0011(6) 0.0024(6)
N5 0.016(3) 0.022(2) 0.019(3) 0.001(2) 0.000(2) 0.005(2)
N1 0.016(2) 0.030(3) 0.015(2) -0.003(2) 0.0007(18) 0.001(2)
N2 0.020(3) 0.027(3) 0.031(3) 0.001(2) 0.003(2) 0.005(2)
N4 0.023(3) 0.025(3) 0.035(3) 0.005(2) 0.001(3) 0.006(2)
N3 0.022(3) 0.026(3) 0.040(3) 0.007(2) -0.001(3) 0.003(2)
C1 0.017(3) 0.020(4) 0.015(3) -0.004(3) -0.004(3) 0.002(3)
C7 0.020(4) 0.022(3) 0.020(3) -0.003(3) -0.001(3) -0.003(3)
C6 0.021(3) 0.018(3) 0.019(3) 0.000(2) -0.001(3) -0.005(3)
C5 0.027(4) 0.019(4) 0.023(3) -0.002(3) 0.001(3) 0.002(3)
C8 0.022(3) 0.026(3) 0.024(3) 0.005(3) 0.001(2) 0.007(3)
C2 0.023(4) 0.017(4) 0.023(3) -0.001(2) -0.004(3) 0.002(3)
C9 0.022(3) 0.037(4) 0.032(3) -0.006(3) 0.000(3) -0.003(3)
C3 0.026(4) 0.028(4) 0.024(3) 0.006(3) -0.003(3) -0.005(3)
C4 0.018(3) 0.045(4) 0.019(3) 0.001(3) 0.005(2) 0.002(3)
C13 0.036(4) 0.031(3) 0.038(3) 0.005(3) 0.007(3) 0.005(3)
C15 0.047(4) 0.042(4) 0.060(4) -0.020(3) 0.009(3) -0.010(3)
C11 0.031(4) 0.036(4) 0.033(3) -0.008(3) 0.000(3) -0.001(3)
C14 0.069(5) 0.038(4) 0.055(4) -0.015(3) -0.032(3) 0.022(3)
C12 0.212(11) 0.025(4) 0.123(7) -0.002(4) -0.131(8) -0.009(5)
C10 0.120(6) 0.047(5) 0.070(5) -0.040(4) -0.062(5) 0.052(5)

loop_
_atom_type_symbol
_atom_type_description
_atom_type_scat_dispersion_real
_atom_type_scat_dispersion_imag
_atom_type_scat_source
C C 0.0181 0.0091 'International Tables Vol C Tables 4.2.6.8 and 6.1.1.4'
H H 0.0000 0.0000 'International Tables Vol C Tables 4.2.6.8 and 6.1.1.4'
N N 0.0311 0.0180 'International Tables Vol C Tables 4.2.6.8 and 6.1.1.4'
S S 0.3331 0.5567 'International Tables Vol C Tables 4.2.6.8 and 6.1.1.4'

loop_
_geom_angle_atom_site_label_1
_geom_angle_atom_site_label_2
_geom_angle_atom_site_label_3
_geom_angle
_geom_angle_site_symmetry_1
_geom_angle_site_symmetry_3
_geom_angle_publ_flag
N4 N5 C1 118.5(4) . . ?
C7 N5 N4 109.8(4) . . ?
C7 N5 C1 131.7(4) . . ?
C8 N1 C9 112.0(4) . . ?
C7 N2 N3 108.0(4) . . ?
N3 N4 N5 106.0(4) . . ?
N4 N3 N2 110.8(4) . . ?
C6 C1 N5 120.1(4) . . ?
C6 C1 C2 120.8(5) . . ?
C2 C1 N5 119.0(4) . . ?
N5 C7 S1 126.0(4) . . ?
N2 C7 S1 128.6(4) . . ?
N2 C7 N5 105.4(4) . . ?
C1 C6 C5 119.4(4) . . ?
C4 C5 C6 120.3(5) . . ?
N1 C8 C10 115.6(4) . . ?
C3 C2 C1 119.4(4) . . ?
N1 C9 C11 116.0(4) . . ?
C2 C3 C4 120.0(5) . . ?
C5 C4 C3 120.1(5) . . ?
C9 C11 C13 114.6(4) . . ?
C9 C11 C15 107.3(4) . . ?
C13 C11 C15 111.8(4) . . ?
C8 C10 C14 109.0(5) . . ?
C12 C10 C8 123.1(6) . . ?
C12 C10 C14 116.0(6) . . ?

loop_
_geom_bond_atom_site_label_1
_geom_bond_atom_site_label_2
_geom_bond_distance
_geom_bond_site_symmetry_2
_geom_bond_publ_flag
S1 C7 1.707(5) . ?
N5 N4 1.371(5) . ?
N5 C1 1.437(6) . ?
N5 C7 1.371(6) . ?
N1 C8 1.491(6) . ?
N1 C9 1.493(6) . ?
N2 N3 1.373(5) . ?
N2 C7 1.334(6) . ?
N4 N3 1.286(5) . ?
C1 C6 1.381(6) . ?
C1 C2 1.385(6) . ?
C6 C5 1.382(7) . ?
C5 C4 1.378(6) . ?
C8 C10 1.500(8) . ?
C2 C3 1.379(6) . ?
C9 C11 1.497(7) . ?
C3 C4 1.389(7) . ?
C13 C11 1.512(7) . ?
C15 C11 1.535(7) . ?
C14 C10 1.524(8) . ?
C12 C10 1.362(10) . ?
